data_4031048
loop_
_publ_author_name
'Jin, Xing'
'Willeke, Matthias'
'Lucchesi, Ralph'
'Daniliuc, Constantin-Gabriel'
'Fr\"ohlich, Roland'
'Wibbeling, Birgit'
'Uhl, Werner'
'W\"urthwein, Ernst-Ulrich'

_publ_section_title
;
 Hydroalumination of Ketenimines and Subsequent Reactions with
 Heterocumulenes: Synthesis of Unsaturated Amide Derivatives and
 1,3-Diimines.
;
_journal_issue 12
_journal_name_full 'The Journal of organic chemistry'
_journal_page_first 6062
_journal_page_last 6075
_journal_paper_doi 10.1021/acs.joc.5b00466
_journal_volume 80
_journal_year 2015
_chemical_formula_sum 'C41 H51 Al N2 S'
_chemical_formula_weight 630.88
_chemical_name_systematic
; 
 ? 
;
_space_group_IT_number 15
_symmetry_cell_setting monoclinic
_symmetry_space_group_name_Hall '-C 2yc'
_symmetry_space_group_name_H-M 'C 1 2/c 1'
_atom_sites_solution_hydrogens geom
_atom_sites_solution_primary direct
_atom_sites_solution_secondary difmap
_audit_creation_method SHELXL-97
_cell_angle_alpha 90.00
_cell_angle_beta 93.41(3)
_cell_angle_gamma 90.00
_cell_formula_units_Z 8
_cell_length_a 16.316(3)
_cell_length_b 18.957(4)
_cell_length_c 24.372(5)
_cell_measurement_reflns_used 8783
_cell_measurement_temperature 223(2)
_cell_measurement_theta_max 28.28
_cell_measurement_theta_min 4.08
_cell_volume 7525(3)
_computing_cell_refinement 'Collect (Nonius B.V., 1998)'
_computing_data_collection 'Collect (Nonius B.V., 1998)'
_computing_data_reduction 'Denzo-SMN (Otwinowski & Minor, 1997)'
_computing_molecular_graphics 'XP (BrukerAXS, 2000)'
_computing_publication_material 'SHELXL-97 (Sheldrick, 1997)'
_computing_structure_refinement 'SHELXL-97 (Sheldrick, 1997)'
_computing_structure_solution 'SHELXS-97 (Sheldrick, 1990)'
_diffrn_ambient_temperature 223(2)
_diffrn_measured_fraction_theta_full 0.977
_diffrn_measured_fraction_theta_max 0.977
_diffrn_measurement_device_type 'Nonius KappaCCD APEXII'
_diffrn_measurement_method '\w and \f scans'
_diffrn_radiation_monochromator 'Montel mirror'
_diffrn_radiation_source 'rotating anode Nonius FR591'
_diffrn_radiation_type MoK\a
_diffrn_radiation_wavelength 0.71073
_diffrn_reflns_av_R_equivalents 0.050
_diffrn_reflns_av_sigmaI/netI 0.0505
_diffrn_reflns_limit_h_max 21
_diffrn_reflns_limit_h_min -21
_diffrn_reflns_limit_k_max 23
_diffrn_reflns_limit_k_min -25
_diffrn_reflns_limit_l_max 32
_diffrn_reflns_limit_l_min -32
_diffrn_reflns_number 29069
_diffrn_reflns_theta_full 28.28
_diffrn_reflns_theta_max 28.28
_diffrn_reflns_theta_min 4.16
_exptl_absorpt_coefficient_mu 0.139
_exptl_absorpt_correction_T_max 0.9945
_exptl_absorpt_correction_T_min 0.9755
_exptl_absorpt_correction_type multi-scan
_exptl_absorpt_process_details 'Denzo (Otwinowski, Borek, Majewski & Minor, 2003)'
_exptl_crystal_colour yellow
_exptl_crystal_density_diffrn 1.114
_exptl_crystal_density_method 'not measured'
_exptl_crystal_description plate
_exptl_crystal_F_000 2720
_exptl_crystal_size_max 0.18
_exptl_crystal_size_mid 0.06
_exptl_crystal_size_min 0.04
_refine_diff_density_max 0.342
_refine_diff_density_min -0.302
_refine_diff_density_rms 0.044
_refine_ls_extinction_method none
_refine_ls_goodness_of_fit_ref 1.063
_refine_ls_hydrogen_treatment constr
_refine_ls_matrix_type full
_refine_ls_number_parameters 414
_refine_ls_number_reflns 9128
_refine_ls_number_restraints 0
_refine_ls_restrained_S_all 1.063
_refine_ls_R_factor_all 0.1035
_refine_ls_R_factor_gt 0.0672
_refine_ls_shift/su_max 0.001
_refine_ls_shift/su_mean 0.000
_refine_ls_structure_factor_coef Fsqd
_refine_ls_weighting_details 'calc w=1/[\s^2^(Fo^2^)+(0.0286P)^2^+12.6793P] where P=(Fo^2^+2Fc^2^)/3'
_refine_ls_weighting_scheme calc
_refine_ls_wR_factor_gt 0.1299
_refine_ls_wR_factor_ref 0.1490
_reflns_number_gt 6256
_reflns_number_total 9128
_reflns_threshold_expression >2sigma(I)
_cod_data_source_file jo5b00466_si_010.cif
_cod_data_source_block wue7145
_cod_depositor_comments 'Adding full bibliography for 4031041--4031057.cif.'
_cod_original_sg_symbol_H-M C2/c
_cod_database_code 4031048

loop_
_symmetry_equiv_pos_as_xyz
'x, y, z'
'-x, y, -z+1/2'
'x+1/2, y+1/2, z'
'-x+1/2, y+1/2, -z+1/2'
'-x, -y, -z'
'x, -y, z-1/2'
'-x+1/2, -y+1/2, -z'
'x+1/2, -y+1/2, z-1/2'

loop_
_atom_site_label
_atom_site_type_symbol
_atom_site_fract_x
_atom_site_fract_y
_atom_site_fract_z
_atom_site_U_iso_or_equiv
_atom_site_adp_type
_atom_site_occupancy
_atom_site_symmetry_multiplicity
_atom_site_calc_flag
_atom_site_refinement_flags
Al1 Al 0.73462(4) 0.04470(4) 0.34162(3) 0.03552(16) Uani 1 1 d .
S1 S 1.01130(4) 0.02182(5) 0.36199(3) 0.0672(3) Uani 1 1 d .
N1 N 0.75566(11) 0.10162(10) 0.40989(7) 0.0337(4) Uani 1 1 d .
N2 N 0.84813(11) 0.01670(10) 0.34416(7) 0.0370(4) Uani 1 1 d .
C1 C 0.82534(14) 0.12933(12) 0.42138(9) 0.0365(5) Uani 1 1 d .
H1 H 0.8316 0.1542 0.4547 0.044 Uiso 1 1 calc R
C2 C 0.90024(13) 0.12655(13) 0.38663(9) 0.0376(5) Uani 1 1 d .
C3 C 0.91494(14) 0.05108(13) 0.36358(9) 0.0408(5) Uani 1 1 d .
C11 C 0.69419(13) 0.11247(12) 0.45070(8) 0.0354(5) Uani 1 1 d .
C12 C 0.64269(14) 0.17086(13) 0.44520(9) 0.0396(5) Uani 1 1 d .
C13 C 0.58725(16) 0.18145(15) 0.48577(11) 0.0537(7) Uani 1 1 d .
H13 H 0.5520 0.2207 0.4835 0.064 Uiso 1 1 calc R
C14 C 0.58341(18) 0.13517(17) 0.52912(12) 0.0622(8) Uani 1 1 d .
H14 H 0.5462 0.1434 0.5564 0.075 Uiso 1 1 calc R
C15 C 0.63380(17) 0.07695(16) 0.53272(11) 0.0571(7) Uani 1 1 d .
H15 H 0.6300 0.0457 0.5624 0.068 Uiso 1 1 calc R
C16 C 0.69029(15) 0.06319(13) 0.49348(9) 0.0421(5) Uani 1 1 d .
C17 C 0.64355(15) 0.22276(13) 0.39793(9) 0.0417(5) Uani 1 1 d .
H17 H 0.6841 0.2060 0.3723 0.050 Uiso 1 1 calc R
C18 C 0.6700(2) 0.29622(15) 0.41807(12) 0.0617(8) Uani 1 1 d .
H18A H 0.6284 0.3156 0.4406 0.093 Uiso 1 1 calc R
H18B H 0.6766 0.3268 0.3867 0.093 Uiso 1 1 calc R
H18C H 0.7217 0.2928 0.4397 0.093 Uiso 1 1 calc R
C19 C 0.55944(17) 0.22648(17) 0.36634(12) 0.0622(8) Uani 1 1 d .
H19A H 0.5443 0.1800 0.3526 0.093 Uiso 1 1 calc R
H19B H 0.5623 0.2589 0.3357 0.093 Uiso 1 1 calc R
H19C H 0.5186 0.2430 0.3907 0.093 Uiso 1 1 calc R
C20 C 0.74525(17) -0.00137(14) 0.50004(10) 0.0487(6) Uani 1 1 d .
H20 H 0.7734 -0.0076 0.4655 0.058 Uiso 1 1 calc R
C21 C 0.81081(19) 0.00946(17) 0.54664(12) 0.0641(8) Uani 1 1 d .
H21A H 0.8428 0.0511 0.5393 0.096 Uiso 1 1 calc R
H21B H 0.8466 -0.0314 0.5492 0.096 Uiso 1 1 calc R
H21C H 0.7846 0.0155 0.5810 0.096 Uiso 1 1 calc R
C22 C 0.6963(2) -0.06856(16) 0.50997(12) 0.0650(8) Uani 1 1 d .
H22A H 0.6724 -0.0656 0.5454 0.097 Uiso 1 1 calc R
H22B H 0.7326 -0.1091 0.5096 0.097 Uiso 1 1 calc R
H22C H 0.6529 -0.0736 0.4813 0.097 Uiso 1 1 calc R
C31 C 0.97349(14) 0.15007(14) 0.42512(10) 0.0453(6) Uani 1 1 d .
C32 C 0.98651(17) 0.11639(17) 0.47570(11) 0.0552(7) Uani 1 1 d .
H32 H 0.9522 0.0788 0.4846 0.066 Uiso 1 1 calc R
C33 C 1.04862(19) 0.1371(2) 0.51301(13) 0.0705(9) Uani 1 1 d .
H33 H 1.0559 0.1141 0.5472 0.085 Uiso 1 1 calc R
C34 C 1.0996(2) 0.1910(2) 0.50020(15) 0.0796(11) Uani 1 1 d .
H34 H 1.1420 0.2052 0.5257 0.096 Uiso 1 1 calc R
C35 C 1.08944(18) 0.22440(19) 0.45048(16) 0.0755(10) Uani 1 1 d .
H35 H 1.1254 0.2609 0.4417 0.091 Uiso 1 1 calc R
C36 C 1.02520(15) 0.20434(16) 0.41219(12) 0.0561(7) Uani 1 1 d .
H36 H 1.0178 0.2278 0.3783 0.067 Uiso 1 1 calc R
C41 C 0.88390(14) 0.17856(14) 0.33840(10) 0.0439(6) Uani 1 1 d .
C42 C 0.84874(16) 0.24368(15) 0.34842(12) 0.0556(7) Uani 1 1 d .
H42 H 0.8369 0.2557 0.3845 0.067 Uiso 1 1 calc R
C43 C 0.83094(19) 0.29093(18) 0.30639(16) 0.0752(10) Uani 1 1 d .
H43 H 0.8066 0.3346 0.3137 0.090 Uiso 1 1 calc R
C44 C 0.8492(2) 0.2737(2) 0.25336(17) 0.0866(12) Uani 1 1 d .
H44 H 0.8364 0.3053 0.2244 0.104 Uiso 1 1 calc R
C45 C 0.8861(2) 0.2103(2) 0.24311(14) 0.0794(11) Uani 1 1 d .
H45 H 0.8997 0.1994 0.2071 0.095 Uiso 1 1 calc R
C46 C 0.90363(16) 0.16208(17) 0.28523(10) 0.0560(7) Uani 1 1 d .
H46 H 0.9286 0.1187 0.2778 0.067 Uiso 1 1 calc R
C51 C 0.86120(14) -0.05191(13) 0.32010(9) 0.0405(5) Uani 1 1 d .
C52 C 0.88562(15) -0.05788(14) 0.26682(10) 0.0484(6) Uani 1 1 d .
H52 H 0.8962 -0.0172 0.2464 0.058 Uiso 1 1 calc R
C53 C 0.89433(19) -0.12361(17) 0.24405(12) 0.0629(8) Uani 1 1 d .
H53 H 0.9103 -0.1277 0.2078 0.075 Uiso 1 1 calc R
C54 C 0.87976(19) -0.18360(17) 0.27406(13) 0.0661(8) Uani 1 1 d .
H54 H 0.8862 -0.2284 0.2583 0.079 Uiso 1 1 calc R
C55 C 0.85577(19) -0.17771(16) 0.32718(13) 0.0624(8) Uani 1 1 d .
H55 H 0.8460 -0.2185 0.3477 0.075 Uiso 1 1 calc R
C56 C 0.84609(16) -0.11205(14) 0.35008(11) 0.0494(6) Uani 1 1 d .
H56 H 0.8292 -0.1081 0.3862 0.059 Uiso 1 1 calc R
C61 C 0.70061(15) 0.10569(13) 0.27875(9) 0.0416(5) Uani 1 1 d .
H61A H 0.6410 0.1121 0.2782 0.050 Uiso 1 1 calc R
H61B H 0.7259 0.1522 0.2846 0.050 Uiso 1 1 calc R
C62 C 0.72305(19) 0.07801(15) 0.22195(10) 0.0537(7) Uani 1 1 d .
H62 H 0.7835 0.0730 0.2227 0.064 Uiso 1 1 calc R
C63 C 0.6974(3) 0.13045(18) 0.17646(12) 0.0820(11) Uani 1 1 d .
H63A H 0.7150 0.1132 0.1416 0.123 Uiso 1 1 calc R
H63B H 0.7229 0.1758 0.1846 0.123 Uiso 1 1 calc R
H63C H 0.6382 0.1357 0.1743 0.123 Uiso 1 1 calc R
C64 C 0.6857(2) 0.00634(16) 0.20918(12) 0.0698(9) Uani 1 1 d .
H64A H 0.6265 0.0090 0.2108 0.105 Uiso 1 1 calc R
H64B H 0.7075 -0.0278 0.2359 0.105 Uiso 1 1 calc R
H64C H 0.6991 -0.0082 0.1726 0.105 Uiso 1 1 calc R
C65 C 0.66243(15) -0.03692(14) 0.35328(10) 0.0458(6) Uani 1 1 d .
H65A H 0.6809 -0.0759 0.3307 0.055 Uiso 1 1 calc R
H65B H 0.6712 -0.0515 0.3918 0.055 Uiso 1 1 calc R
C66 C 0.56895(15) -0.02829(15) 0.34087(11) 0.0503(6) Uani 1 1 d .
H66 H 0.5606 -0.0027 0.3056 0.060 Uiso 1 1 calc R
C67 C 0.52984(18) 0.01479(17) 0.38461(14) 0.0694(9) Uani 1 1 d .
H67A H 0.4713 0.0186 0.3757 0.104 Uiso 1 1 calc R
H67B H 0.5540 0.0615 0.3862 0.104 Uiso 1 1 calc R
H67C H 0.5391 -0.0082 0.4200 0.104 Uiso 1 1 calc R
C68 C 0.52567(18) -0.09895(17) 0.33455(14) 0.0687(9) Uani 1 1 d .
H68A H 0.5391 -0.1278 0.3667 0.103 Uiso 1 1 calc R
H68B H 0.5435 -0.1228 0.3021 0.103 Uiso 1 1 calc R
H68C H 0.4668 -0.0915 0.3308 0.103 Uiso 1 1 calc R

loop_
_atom_site_aniso_label
_atom_site_aniso_U_11
_atom_site_aniso_U_22
_atom_site_aniso_U_33
_atom_site_aniso_U_23
_atom_site_aniso_U_13
_atom_site_aniso_U_12
Al1 0.0318(3) 0.0422(4) 0.0327(3) -0.0031(3) 0.0025(3) 0.0004(3)
S1 0.0348(3) 0.0877(6) 0.0780(5) -0.0413(4) -0.0047(3) 0.0148(4)
N1 0.0324(9) 0.0398(10) 0.0291(9) -0.0001(7) 0.0042(7) 0.0056(8)
N2 0.0345(9) 0.0432(11) 0.0332(9) -0.0054(8) 0.0016(8) 0.0046(8)
C1 0.0397(12) 0.0393(12) 0.0305(10) -0.0050(9) 0.0029(9) 0.0046(10)
C2 0.0291(10) 0.0472(13) 0.0364(11) -0.0075(10) 0.0022(9) 0.0004(10)
C3 0.0367(12) 0.0516(14) 0.0344(11) -0.0085(10) 0.0035(9) 0.0041(11)
C11 0.0331(11) 0.0445(13) 0.0291(10) -0.0012(9) 0.0062(8) 0.0031(10)
C12 0.0407(12) 0.0431(13) 0.0354(11) 0.0000(10) 0.0060(9) 0.0044(11)
C13 0.0525(15) 0.0613(17) 0.0489(15) 0.0042(12) 0.0168(12) 0.0198(13)
C14 0.0604(17) 0.077(2) 0.0517(16) 0.0079(14) 0.0273(14) 0.0157(16)
C15 0.0616(17) 0.0679(19) 0.0436(14) 0.0128(13) 0.0196(13) 0.0083(15)
C16 0.0440(13) 0.0482(14) 0.0349(12) 0.0027(10) 0.0077(10) 0.0053(11)
C17 0.0444(13) 0.0422(13) 0.0390(12) 0.0014(10) 0.0077(10) 0.0082(11)
C18 0.075(2) 0.0487(16) 0.0632(18) -0.0005(13) 0.0171(15) 0.0018(15)
C19 0.0560(17) 0.072(2) 0.0584(17) 0.0172(15) 0.0001(13) 0.0087(15)
C20 0.0550(15) 0.0518(15) 0.0397(13) 0.0084(11) 0.0067(11) 0.0118(13)
C21 0.0654(19) 0.069(2) 0.0562(17) 0.0026(14) -0.0065(14) 0.0173(16)
C22 0.079(2) 0.0564(18) 0.0598(17) 0.0150(14) 0.0046(15) 0.0045(16)
C31 0.0333(11) 0.0583(16) 0.0443(13) -0.0178(12) 0.0024(10) 0.0041(11)
C32 0.0457(14) 0.0707(19) 0.0485(15) -0.0128(13) -0.0036(12) 0.0113(14)
C33 0.0536(17) 0.095(3) 0.0600(18) -0.0231(17) -0.0168(14) 0.0192(18)
C34 0.0540(19) 0.104(3) 0.078(2) -0.043(2) -0.0227(17) 0.014(2)
C35 0.0409(15) 0.082(2) 0.103(3) -0.038(2) -0.0013(16) -0.0085(16)
C36 0.0385(13) 0.0669(19) 0.0634(17) -0.0194(14) 0.0055(12) -0.0010(13)
C41 0.0322(11) 0.0545(15) 0.0449(13) 0.0031(11) 0.0018(10) -0.0077(11)
C42 0.0457(14) 0.0530(17) 0.0681(18) 0.0052(14) 0.0032(13) -0.0079(13)
C43 0.0568(18) 0.061(2) 0.107(3) 0.0263(19) -0.0005(18) -0.0111(16)
C44 0.064(2) 0.102(3) 0.092(3) 0.052(2) -0.0045(19) -0.024(2)
C45 0.061(2) 0.120(3) 0.0573(19) 0.025(2) 0.0073(15) -0.028(2)
C46 0.0428(14) 0.081(2) 0.0448(14) 0.0040(14) 0.0086(11) -0.0151(14)
C51 0.0348(11) 0.0451(14) 0.0408(12) -0.0093(10) -0.0027(9) 0.0073(10)
C52 0.0466(14) 0.0522(16) 0.0468(14) -0.0106(11) 0.0059(11) 0.0049(12)
C53 0.0623(18) 0.070(2) 0.0573(17) -0.0271(15) 0.0077(14) 0.0044(16)
C54 0.0669(19) 0.0539(18) 0.077(2) -0.0267(16) -0.0002(16) 0.0081(16)
C55 0.0669(19) 0.0493(16) 0.0701(19) -0.0042(14) -0.0026(15) 0.0105(15)
C56 0.0489(14) 0.0522(16) 0.0464(14) -0.0046(12) -0.0029(11) 0.0094(12)
C61 0.0428(13) 0.0445(14) 0.0371(12) -0.0021(10) -0.0009(10) -0.0002(11)
C62 0.0670(18) 0.0559(16) 0.0374(13) -0.0010(11) -0.0023(12) 0.0019(14)
C63 0.133(3) 0.070(2) 0.0406(15) 0.0079(14) -0.0084(18) -0.001(2)
C64 0.100(3) 0.0606(19) 0.0469(16) -0.0103(14) -0.0077(16) -0.0099(18)
C65 0.0419(13) 0.0507(15) 0.0452(13) 0.0028(11) 0.0050(10) -0.0011(12)
C66 0.0398(13) 0.0581(17) 0.0531(15) 0.0043(12) 0.0024(11) -0.0091(12)
C67 0.0439(15) 0.066(2) 0.098(2) -0.0218(18) 0.0036(15) -0.0021(15)
C68 0.0514(17) 0.066(2) 0.090(2) -0.0177(17) 0.0149(16) -0.0145(15)

loop_
_atom_type_symbol
_atom_type_description
_atom_type_scat_dispersion_real
_atom_type_scat_dispersion_imag
_atom_type_scat_source
C C 0.0033 0.0016 'International Tables Vol C Tables 4.2.6.8 and 6.1.1.4'
H H 0.0000 0.0000 'International Tables Vol C Tables 4.2.6.8 and 6.1.1.4'
N N 0.0061 0.0033 'International Tables Vol C Tables 4.2.6.8 and 6.1.1.4'
Al Al 0.0645 0.0514 'International Tables Vol C Tables 4.2.6.8 and 6.1.1.4'
S S 0.1246 0.1234 'International Tables Vol C Tables 4.2.6.8 and 6.1.1.4'

loop_
_geom_angle_atom_site_label_1
_geom_angle_atom_site_label_2
_geom_angle_atom_site_label_3
_geom_angle
N2 Al1 C61 114.35(10)
N2 Al1 C65 111.12(10)
C61 Al1 C65 115.36(11)
N2 Al1 N1 90.28(8)
C61 Al1 N1 110.93(9)
C65 Al1 N1 112.22(10)
C1 N1 C11 115.58(18)
C1 N1 Al1 121.02(15)
C11 N1 Al1 123.37(14)
C3 N2 C51 116.50(18)
C3 N2 Al1 129.94(16)
C51 N2 Al1 113.55(14)
N1 C1 C2 126.80(19)
C1 C2 C31 105.63(17)
C1 C2 C41 106.98(18)
C31 C2 C41 111.8(2)
C1 C2 C3 112.09(19)
C31 C2 C3 110.75(19)
C41 C2 C3 109.53(18)
N2 C3 C2 115.87(19)
N2 C3 S1 125.50(18)
C2 C3 S1 118.55(17)
C12 C11 C16 123.2(2)
C12 C11 N1 118.62(19)
C16 C11 N1 118.21(19)
C11 C12 C13 117.4(2)
C11 C12 C17 123.8(2)
C13 C12 C17 118.8(2)
C14 C13 C12 120.9(2)
C15 C14 C13 120.4(2)
C14 C15 C16 121.6(2)
C15 C16 C11 116.5(2)
C15 C16 C20 119.3(2)
C11 C16 C20 124.1(2)
C12 C17 C18 111.2(2)
C12 C17 C19 111.3(2)
C18 C17 C19 110.2(2)
C16 C20 C21 110.7(2)
C16 C20 C22 112.1(2)
C21 C20 C22 110.1(2)
C36 C31 C32 118.8(2)
C36 C31 C2 122.7(2)
C32 C31 C2 118.5(2)
C33 C32 C31 121.4(3)
C34 C33 C32 119.7(3)
C33 C34 C35 120.4(3)
C34 C35 C36 120.4(3)
C31 C36 C35 119.3(3)
C42 C41 C46 119.0(3)
C42 C41 C2 119.2(2)
C46 C41 C2 121.8(2)
C43 C42 C41 121.2(3)
C42 C43 C44 119.6(3)
C45 C44 C43 119.9(3)
C44 C45 C46 120.9(3)
C41 C46 C45 119.4(3)
C56 C51 C52 119.9(2)
C56 C51 N2 119.4(2)
C52 C51 N2 120.7(2)
C53 C52 C51 119.7(3)
C52 C53 C54 120.5(3)
C55 C54 C53 119.9(3)
C56 C55 C54 120.0(3)
C55 C56 C51 120.1(3)
C62 C61 Al1 115.23(17)
C64 C62 C63 110.2(2)
C64 C62 C61 112.0(2)
C63 C62 C61 111.1(2)
C66 C65 Al1 118.61(18)
C67 C66 C68 109.5(2)
C67 C66 C65 111.8(2)
C68 C66 C65 112.0(2)

loop_
_geom_bond_atom_site_label_1
_geom_bond_atom_site_label_2
_geom_bond_distance
Al1 N2 1.9240(19)
Al1 C61 1.973(2)
Al1 C65 1.975(3)
Al1 N1 1.9956(19)
S1 C3 1.670(2)
N1 C1 1.268(3)
N1 C11 1.469(3)
N2 C3 1.333(3)
N2 C51 1.448(3)
C1 C2 1.529(3)
C2 C31 1.541(3)
C2 C41 1.545(3)
C2 C3 1.561(3)
C11 C12 1.391(3)
C11 C16 1.404(3)
C12 C13 1.394(3)
C12 C17 1.516(3)
C13 C14 1.378(4)
C14 C15 1.376(4)
C15 C16 1.392(3)
C16 C20 1.520(3)
C17 C18 1.530(4)
C17 C19 1.535(4)
C20 C21 1.527(4)
C20 C22 1.530(4)
C31 C36 1.379(4)
C31 C32 1.393(4)
C32 C33 1.377(4)
C33 C34 1.366(5)
C34 C35 1.369(5)
C35 C36 1.413(4)
C41 C42 1.389(4)
C41 C46 1.389(3)
C42 C43 1.379(4)
C43 C44 1.383(5)
C44 C45 1.373(5)
C45 C46 1.392(4)
C51 C56 1.384(4)
C51 C52 1.385(3)
C52 C53 1.375(4)
C53 C54 1.380(4)
C54 C55 1.379(4)
C55 C56 1.377(4)
C61 C62 1.545(3)
C62 C64 1.514(4)
C62 C63 1.529(4)
C65 C66 1.546(3)
C66 C67 1.514(4)
C66 C68 1.518(4)

loop_
_geom_torsion_atom_site_label_1
_geom_torsion_atom_site_label_2
_geom_torsion_atom_site_label_3
_geom_torsion_atom_site_label_4
_geom_torsion
N2 Al1 N1 C1 29.79(19)
C61 Al1 N1 C1 -86.53(19)
C65 Al1 N1 C1 142.82(18)
N2 Al1 N1 C11 -148.11(17)
C61 Al1 N1 C11 95.58(18)
C65 Al1 N1 C11 -35.08(19)
C61 Al1 N2 C3 82.7(2)
C65 Al1 N2 C3 -144.6(2)
N1 Al1 N2 C3 -30.6(2)
C61 Al1 N2 C51 -96.08(17)
C65 Al1 N2 C51 36.66(18)
N1 Al1 N2 C51 150.69(16)
C11 N1 C1 C2 -180.0(2)
Al1 N1 C1 C2 2.0(3)
N1 C1 C2 C31 -165.2(2)
N1 C1 C2 C41 75.6(3)
N1 C1 C2 C3 -44.5(3)
C51 N2 C3 C2 176.97(19)
Al1 N2 C3 C2 -1.8(3)
C51 N2 C3 S1 0.4(3)
Al1 N2 C3 S1 -178.31(13)
C1 C2 C3 N2 42.5(3)
C31 C2 C3 N2 160.2(2)
C41 C2 C3 N2 -76.0(2)
C1 C2 C3 S1 -140.67(17)
C31 C2 C3 S1 -23.0(3)
C41 C2 C3 S1 100.8(2)
C1 N1 C11 C12 91.0(3)
Al1 N1 C11 C12 -91.0(2)
C1 N1 C11 C16 -89.1(3)
Al1 N1 C11 C16 88.9(2)
C16 C11 C12 C13 2.6(4)
N1 C11 C12 C13 -177.4(2)
C16 C11 C12 C17 -177.2(2)
N1 C11 C12 C17 2.8(3)
C11 C12 C13 C14 -0.7(4)
C17 C12 C13 C14 179.1(3)
C12 C13 C14 C15 -0.8(5)
C13 C14 C15 C16 0.6(5)
C14 C15 C16 C11 1.2(4)
C14 C15 C16 C20 179.1(3)
C12 C11 C16 C15 -2.8(4)
N1 C11 C16 C15 177.2(2)
C12 C11 C16 C20 179.4(2)
N1 C11 C16 C20 -0.6(4)
C11 C12 C17 C18 -115.6(3)
C13 C12 C17 C18 64.6(3)
C11 C12 C17 C19 121.1(3)
C13 C12 C17 C19 -58.7(3)
C15 C16 C20 C21 -72.5(3)
C11 C16 C20 C21 105.3(3)
C15 C16 C20 C22 50.8(3)
C11 C16 C20 C22 -131.4(3)
C1 C2 C31 C36 -125.9(2)
C41 C2 C31 C36 -9.9(3)
C3 C2 C31 C36 112.5(3)
C1 C2 C31 C32 52.2(3)
C41 C2 C31 C32 168.2(2)
C3 C2 C31 C32 -69.4(3)
C36 C31 C32 C33 1.2(4)
C2 C31 C32 C33 -177.0(2)
C31 C32 C33 C34 -1.0(4)
C32 C33 C34 C35 -0.1(5)
C33 C34 C35 C36 1.1(5)
C32 C31 C36 C35 -0.2(4)
C2 C31 C36 C35 177.9(2)
C34 C35 C36 C31 -0.9(4)
C1 C2 C41 C42 41.8(3)
C31 C2 C41 C42 -73.4(3)
C3 C2 C41 C42 163.5(2)
C1 C2 C41 C46 -138.4(2)
C31 C2 C41 C46 106.4(2)
C3 C2 C41 C46 -16.7(3)
C46 C41 C42 C43 2.0(4)
C2 C41 C42 C43 -178.2(2)
C41 C42 C43 C44 -0.8(4)
C42 C43 C44 C45 -1.1(5)
C43 C44 C45 C46 1.7(5)
C42 C41 C46 C45 -1.5(4)
C2 C41 C46 C45 178.7(2)
C44 C45 C46 C41 -0.4(4)
C3 N2 C51 C56 102.1(3)
Al1 N2 C51 C56 -78.9(2)
C3 N2 C51 C52 -80.3(3)
Al1 N2 C51 C52 98.6(2)
C56 C51 C52 C53 0.3(4)
N2 C51 C52 C53 -177.3(2)
C51 C52 C53 C54 -0.7(4)
C52 C53 C54 C55 0.4(5)
C53 C54 C55 C56 0.3(5)
C54 C55 C56 C51 -0.7(4)
C52 C51 C56 C55 0.4(4)
N2 C51 C56 C55 178.0(2)
N2 Al1 C61 C62 50.9(2)
C65 Al1 C61 C62 -79.8(2)
N1 Al1 C61 C62 151.21(18)
Al1 C61 C62 C64 58.7(3)
Al1 C61 C62 C63 -177.5(2)
N2 Al1 C65 C66 -167.52(17)
C61 Al1 C65 C66 -35.3(2)
N1 Al1 C65 C66 93.1(2)
Al1 C65 C66 C67 -74.4(3)
Al1 C65 C66 C68 162.2(2)
